data_7110061
loop_
_publ_author_name
'Jose M. Seco'
'David Fairen-Jimenez'
'Antonio J. Calahorro'
'Laura Mendez-Linan'
'Manuel Perez-Mendoza'
'Nicola Casati'
'Enrique Colacio'
'Antonio Rodriguez-Dieguez'

_publ_section_title
;
 Modular structure of a robust microporous MOF based on Cu2 paddle-wheels
 with high CO2 selectivity
;
_journal_name_full Chem.Commun.
_journal_page_first 11329
_journal_paper_doi 10.1039/c3cc44193h
_journal_volume 49
_journal_year 2013
_chemical_formula_sum 'C23 H26 Cu2 N2 O8'
_chemical_formula_weight 585.54
_chemical_name_systematic
;
 ?
;
_space_group_IT_number 15
_symmetry_cell_setting monoclinic
_symmetry_space_group_name_Hall '-C 2yc'
_symmetry_space_group_name_H-M 'C 1 2/c 1'
_atom_sites_solution_hydrogens geom
_atom_sites_solution_primary direct
_atom_sites_solution_secondary difmap
_audit_creation_method SHELXL-97
_cell_angle_alpha 90.00
_cell_angle_beta 101.42(6)
_cell_angle_gamma 90.00
_cell_formula_units_Z 4
_cell_length_a 25.74(3)
_cell_length_b 12.6140(19)
_cell_length_c 8.2015(19)
_cell_measurement_temperature 293(2)
_cell_volume 2610(3)
_computing_structure_refinement 'SHELXL-97 (Sheldrick, 2008)'
_diffrn_ambient_pressure 4500000(100000)
_diffrn_ambient_temperature 293(2)
_diffrn_measured_fraction_theta_full 0.489
_diffrn_measured_fraction_theta_max 0.489
_diffrn_measurement_device_type 'CCD area detector'
_diffrn_measurement_method 'phi scans'
_diffrn_radiation_monochromator silicon
_diffrn_radiation_source synchrotron
_diffrn_radiation_type synchrotron
_diffrn_radiation_wavelength 0.30969
_diffrn_reflns_av_R_equivalents 0.0889
_diffrn_reflns_av_sigmaI/netI 0.1256
_diffrn_reflns_limit_h_max 17
_diffrn_reflns_limit_h_min -19
_diffrn_reflns_limit_k_max 14
_diffrn_reflns_limit_k_min -14
_diffrn_reflns_limit_l_max 9
_diffrn_reflns_limit_l_min -9
_diffrn_reflns_number 2864
_diffrn_reflns_theta_full 9.90
_diffrn_reflns_theta_max 9.90
_diffrn_reflns_theta_min 1.54
_exptl_absorpt_coefficient_mu 0.163
_exptl_absorpt_correction_T_max 0.97
_exptl_absorpt_correction_T_min 0.90
_exptl_absorpt_correction_type empirical
_exptl_crystal_colour green
_exptl_crystal_density_diffrn 1.490
_exptl_crystal_density_method 'not measured'
_exptl_crystal_F_000 1200
_exptl_crystal_size_max 0.06
_exptl_crystal_size_mid 0.06
_exptl_crystal_size_min 0.02
_refine_diff_density_max 0.569
_refine_diff_density_min -0.517
_refine_diff_density_rms 0.123
_refine_ls_extinction_method none
_refine_ls_goodness_of_fit_ref 1.145
_refine_ls_hydrogen_treatment constr
_refine_ls_matrix_type full
_refine_ls_number_parameters 65
_refine_ls_number_reflns 912
_refine_ls_number_restraints 10
_refine_ls_restrained_S_all 1.139
_refine_ls_R_factor_all 0.1366
_refine_ls_R_factor_gt 0.1074
_refine_ls_shift/su_max 0.000
_refine_ls_shift/su_mean 0.000
_refine_ls_structure_factor_coef Fsqd
_refine_ls_weighting_details 'calc w=1/[\s^2^(Fo^2^)+(0.1366P)^2^+34.6007P] where P=(Fo^2^+2Fc^2^)/3'
_refine_ls_weighting_scheme calc
_refine_ls_wR_factor_gt 0.2834
_refine_ls_wR_factor_ref 0.3013
_reflns_number_gt 665
_reflns_number_total 912
_reflns_threshold_expression >2\s(I)
_cod_data_source_file c3cc44193h.txt
_cod_data_source_block anto4p5
_cod_original_sg_symbol_H-M C2/c
_cod_database_code 7110061

loop_
_symmetry_equiv_pos_as_xyz
'x, y, z'
'-x, y, -z+1/2'
'x+1/2, y+1/2, z'
'-x+1/2, y+1/2, -z+1/2'
'-x, -y, -z'
'x, -y, z-1/2'
'-x+1/2, -y+1/2, -z'
'x+1/2, -y+1/2, z-1/2'

loop_
_atom_site_label
_atom_site_type_symbol
_atom_site_fract_x
_atom_site_fract_y
_atom_site_fract_z
_atom_site_U_iso_or_equiv
_atom_site_adp_type
_atom_site_occupancy
_atom_site_symmetry_multiplicity
_atom_site_calc_flag
_atom_site_refinement_flags
Cu1 Cu 0.79188(19) 0.20260(13) 0.0793(3) 0.047(2) Uani 1 1 d .
N1A N 0.8494(6) 0.1303(7) 0.2521(11) 0.031(3) Uiso 1 1 d G
C2A C 0.8467(6) 0.0215(7) 0.2763(13) 0.046(5) Uiso 1 1 d G
H2A H 0.8211 -0.0186 0.2073 0.055 Uiso 1 1 calc R
C3A C 0.8824(7) -0.0272(5) 0.4037(14) 0.055(6) Uiso 1 1 d G
H3A H 0.8806 -0.1000 0.4199 0.066 Uiso 1 1 calc R
C4A C 0.9207(6) 0.0328(8) 0.5068(12) 0.033(4) Uiso 1 1 d GD
C5A C 0.9234(6) 0.1416(8) 0.4826(13) 0.042(5) Uiso 1 1 d G
H5A H 0.9491 0.1818 0.5516 0.050 Uiso 1 1 calc R
C6A C 0.8877(7) 0.1903(5) 0.3553(13) 0.036(4) Uiso 1 1 d G
H6A H 0.8895 0.2631 0.3391 0.043 Uiso 1 1 calc R
C7A C 0.9624(6) -0.0278(10) 0.6333(16) 0.040(4) Uiso 1 1 d D
H71A H 0.9445 -0.0736 0.6994 0.048 Uiso 1 1 calc R
H72A H 0.9831 -0.0723 0.5738 0.048 Uiso 1 1 calc R
C8A C 1.0000 0.0467(16) 0.7500 0.046(7) Uiso 1 2 d SD
H81A H 0.9803 0.0915 0.8126 0.055 Uiso 0.50 1 calc PR
H82A H 1.0197 0.0915 0.6874 0.055 Uiso 0.50 1 calc PR
O1B O 0.8206(10) 0.2141(10) -0.1233(17) 0.056(4) Uiso 1 1 d D
O2B O 0.7537(9) 0.2099(11) 0.2612(19) 0.069(5) Uiso 1 1 d .
C3B C 0.7928(9) 0.2588(11) -0.2467(16) 0.024(4) Uiso 1 1 d D
C4B C 0.8207(12) 0.2731(11) -0.395(2) 0.042(5) Uiso 1 1 d D
H41B H 0.8108 0.2168 -0.4751 0.051 Uiso 1 1 calc R
H42B H 0.8589 0.2720 -0.3570 0.051 Uiso 1 1 calc R
C5B C 0.8025(12) 0.3814(9) -0.4721(18) 0.039(4) Uiso 1 1 d D
H51B H 0.8192 0.3944 -0.5665 0.047 Uiso 1 1 calc R
H52B H 0.7644 0.3805 -0.5120 0.047 Uiso 1 1 calc R
C6B C 0.8172(11) 0.4710(9) -0.3441(17) 0.036(4) Uiso 1 1 d D
H61B H 0.8553 0.4816 -0.3204 0.043 Uiso 1 1 calc R
H62B H 0.8063 0.4521 -0.2412 0.043 Uiso 1 1 calc R
C7B C 0.7892(8) 0.5738(9) -0.414(2) 0.031(4) Uiso 1 1 d D
O8B O 0.7566(9) 0.0753(9) -0.0006(18) 0.049(4) Uiso 1 1 d .
O9B O 0.8159(10) 0.3445(10) 0.1284(17) 0.053(4) Uiso 1 1 d .

loop_
_atom_site_aniso_label
_atom_site_aniso_U_11
_atom_site_aniso_U_22
_atom_site_aniso_U_33
_atom_site_aniso_U_23
_atom_site_aniso_U_13
_atom_site_aniso_U_12
Cu1 0.087(7) 0.0247(11) 0.0264(13) 0.0024(8) 0.000(2) 0.0068(15)

loop_
_atom_type_symbol
_atom_type_description
_atom_type_scat_dispersion_real
_atom_type_scat_dispersion_imag
_atom_type_scat_source
C C 0.0015 0.0009 'International Tables Vol C Tables 4.2.6.8 and 6.1.1.4'
H H 0.0000 0.0000 'International Tables Vol C Tables 4.2.6.8 and 6.1.1.4'
N N 0.0030 0.0019 'International Tables Vol C Tables 4.2.6.8 and 6.1.1.4'
O O 0.0056 0.0036 'International Tables Vol C Tables 4.2.6.8 and 6.1.1.4'
Cu Cu 0.3240 0.8257 'International Tables Vol C Tables 4.2.6.8 and 6.1.1.4'

loop_
_geom_angle_atom_site_label_1
_geom_angle_atom_site_label_2
_geom_angle_atom_site_label_3
_geom_angle
_geom_angle_site_symmetry_1
_geom_angle_site_symmetry_3
O8B Cu1 O9B 168.3(7) . .
O8B Cu1 O2B 91.5(6) . .
O9B Cu1 O2B 89.2(6) . .
O8B Cu1 O1B 90.2(6) . .
O9B Cu1 O1B 87.0(6) . .
O2B Cu1 O1B 169.5(6) . .
O8B Cu1 N1A 95.3(7) . .
O9B Cu1 N1A 96.4(7) . .
O2B Cu1 N1A 84.0(7) . .
O1B Cu1 N1A 106.1(7) . .
O8B Cu1 Cu1 85.6(6) . 7_655
O9B Cu1 Cu1 82.9(7) . 7_655
O2B Cu1 Cu1 82.3(6) . 7_655
O1B Cu1 Cu1 87.5(6) . 7_655
N1A Cu1 Cu1 166.3(4) . 7_655
C2A N1A C6A 120.0 . .
C2A N1A Cu1 119.3(6) . .
C6A N1A Cu1 120.5(6) . .
C3A C2A N1A 120.0 . .
C2A C3A C4A 120.0 . .
C3A C4A C5A 120.0 . .
C3A C4A C7A 117.1(8) . .
C5A C4A C7A 122.6(9) . .
C4A C5A C6A 120.0 . .
C5A C6A N1A 120.0 . .
C8A C7A C4A 112.6(9) . .
C7A C8A C7A 104.7(14) . 2_756
C3B O1B Cu1 118.0(13) . .
C3B O2B Cu1 124.4(13) 7_655 .
O2B C3B O1B 127.2(15) 7_655 .
O2B C3B C4B 118.6(17) 7_655 .
O1B C3B C4B 114.2(14) . .
C3B C4B C5B 106.2(12) . .
C6B C5B C4B 110.9(12) . .
C5B C6B C7B 109.3(12) . .
O8B C7B O9B 123.6(16) 4_654 6_565
O8B C7B C6B 122.9(16) 4_654 .
O9B C7B C6B 113.4(14) 6_565 .
C7B O8B Cu1 122.8(12) 4_644 .
C7B O9B Cu1 125.1(16) 6_566 .

loop_
_geom_bond_atom_site_label_1
_geom_bond_atom_site_label_2
_geom_bond_distance
_geom_bond_site_symmetry_2
Cu1 O8B 1.896(15) .
Cu1 O9B 1.910(16) .
Cu1 O2B 1.944(16) .
Cu1 O1B 1.953(15) .
Cu1 N1A 2.050(12) .
Cu1 Cu1 2.580(9) 7_655
N1A C2A 1.3900 .
N1A C6A 1.3900 .
C2A C3A 1.3900 .
C3A C4A 1.3900 .
C4A C5A 1.3900 .
C4A C7A 1.540(5) .
C5A C6A 1.3900 .
C7A C8A 1.539(5) .
C8A C7A 1.539(5) 2_756
O1B C3B 1.252(10) .
O2B C3B 1.245(10) 7_655
C3B O2B 1.245(10) 7_655
C3B C4B 1.537(5) .
C4B C5B 1.540(5) .
C5B C6B 1.538(5) .
C6B C7B 1.539(5) .
C7B O8B 1.245(10) 4_654
C7B O9B 1.251(10) 6_565
O8B C7B 1.245(10) 4_644
O9B C7B 1.251(10) 6_566

loop_
_geom_torsion_atom_site_label_1
_geom_torsion_atom_site_label_2
_geom_torsion_atom_site_label_3
_geom_torsion_atom_site_label_4
_geom_torsion
C3B C4B C5B C6B 59(2)
C4B C5B C6B C7B -169.0(17)
